data_1577243
loop_
_publ_author_name
'Macleod, Julie'
'Nimmo, Alastair'
'Cockcroft, Joseph'
'Dominguez-Molano, Paula'
'Nichol, Gary Stephen'
'Thomas, Stephen P.'

_publ_section_title
;
 Stereoselective, Borane-catalysed Synthesis of syn-\b-Hydroxyketones from
 \a,\b-Unsaturated Ketones
;
_journal_name_full 'Chemical Science'
_journal_paper_doi 10.1039/D6SC03052A
_journal_year 2026
_chemical_absolute_configuration ad
_chemical_formula_moiety 'C20 H24 O2'
_chemical_formula_sum 'C20 H24 O2'
_chemical_formula_weight 296.412
_space_group_crystal_system orthorhombic
_space_group_IT_number 19
_space_group_name_Hall 'P 2ac 2ab'
_space_group_name_H-M_alt 'P 21 21 21'
_symmetry_Int_Tables_number 19
_atom_sites_solution_primary direct
_audit_creation_date 2025-03-25
_audit_creation_method
;
Olex2 1.5-beta
(compiled 2025.03.04 svn.red2d20d0 for OlexSys, GUI svn.r7188)
;
_audit_update_record
;
2026-02-23 deposited with the CCDC.	2026-05-11 downloaded from the CCDC.
;
_cell_angle_alpha 90
_cell_angle_beta 90
_cell_angle_gamma 90
_cell_formula_units_Z 4
_cell_length_a 7.83692(3)
_cell_length_b 12.51912(4)
_cell_length_c 16.83910(5)
_cell_measurement_reflns_used 86023
_cell_measurement_temperature 100.00(10)
_cell_measurement_theta_max 77.0380
_cell_measurement_theta_min 2.6640
_cell_volume 1652.107(10)
_computing_cell_refinement 'CrysAlisPro 1.171.43.144a (Rigaku OD, 2024)'
_computing_data_collection 'CrysAlisPro 1.171.43.144a (Rigaku OD, 2024)'
_computing_data_reduction 'CrysAlisPro 1.171.43.144a (Rigaku OD, 2024)'
_computing_molecular_graphics 'Olex2 1.5-beta (Dolomanov et al., 2009)'
_computing_publication_material 'Olex2 1.5-beta (Dolomanov et al., 2009)'
_computing_structure_refinement 'olex2.refine 1.5-beta (Bourhis et al., 2015)'
_computing_structure_solution 'SHELXS  (Sheldrick, 2008)'
_diffrn_ambient_environment N~2~
_diffrn_ambient_temperature 100.00(10)
_diffrn_detector 'Hybrid Pixel Array Detector'
_diffrn_detector_area_resol_mean 10.0000
_diffrn_detector_type 'HyPix-Arc 100'
_diffrn_measured_fraction_theta_full 0.9994
_diffrn_measured_fraction_theta_max 0.9985
_diffrn_measurement_details
;
List of Runs (angles in degrees, time in seconds):

  # Type    Start    End  Width  t~exp~   \w     \q     \k     \f   Frames
#--------------------------------------------------------------------------
  1  \w     -3.00  75.00   0.50    0.09    --   51.49 -95.00-132.00  156
  2  \w     -3.00  75.00   0.50    0.09    --   51.49 -95.00-132.00  156
  3  \w    -92.00 -25.00   0.50    0.35    --  -87.42  95.00 -22.00  134
  4  \w   -150.00 -99.00   0.50    0.35    --  -87.42 -95.00-132.00  102
  5  \w     40.00  92.00   0.50    0.35    --  102.65 -95.00-132.00  104
  6  \w    105.00 165.00   0.50    0.35    --  102.65  95.00 -22.00  120
  7  \w    -31.00  -1.00   0.50    0.09    --    2.00 112.00-177.03   60
  8  \w    -55.00 -16.00   0.50    0.09    --   -6.00 134.00  42.77   78
  9  \w      0.00  26.00   0.50    0.09    --   10.00  76.00  29.45   52
 10  \w     10.00  36.00   0.50    0.09    --   18.00  72.00   2.43   52
 11  \w     17.00  44.00   0.50    0.09    --   22.00  68.00-138.94   54
 12  \w     25.00  51.00   0.50    0.09    --   30.00  66.00 106.17   52
 13  \w     27.00  56.00   0.50    0.09    --   30.00  63.00 -41.01   58
 14  \w     26.00  54.00   0.50    0.09    --   30.00  64.00 -65.43   56
 15  \w     27.00  56.00   0.50    0.09    --   30.00  63.00  -4.26   58
 16  \w     25.00  51.00   0.50    0.09    --   30.00  66.00  21.97   52
 17  \w     25.00  51.00   0.50    0.09    --   30.00  66.00  62.90   52
 18  \w     26.00  53.00   0.50    0.09    --   30.00  65.00-177.90   54
 19  \w     25.00  51.00   0.50    0.09    --   30.00  66.00-142.50   52
 20  \w     26.00  54.00   0.50    0.09    --   30.00  64.00 173.40   56
 21  \w     33.00  59.00   0.50    0.09    --   34.00  58.00-126.50   52
 22  \w     32.00  59.00   0.50    0.09    --   34.00  60.00 -18.95   54
 23  \w     32.00  59.00   0.50    0.09    --   34.00  59.00 126.79   54
 24  \w     31.00  59.00   0.50    0.09    --   34.00  62.00 140.63   56
 25  \w     31.00  59.00   0.50    0.09    --   34.00  62.00  76.58   56
 26  \w     31.00  59.00   0.50    0.09    --   34.00  61.00-169.40   56
 27  \w     31.00  59.00   0.50    0.09    --   34.00  61.00  -7.85   56
 28  \w     31.00  59.00   0.50    0.09    --   34.00  61.00-112.73   56
 29  \w   -108.00 -38.00   0.50    0.09    --  -38.00 -52.00-128.33  140
 30  \w     37.00 107.00   0.50    0.09    --   38.00  55.00 -92.59  140
 31  \w   -107.00 -38.00   0.50    0.09    --  -38.00 -54.00-160.53  138
 32  \w     49.00 119.00   0.50    0.09    --   50.00  55.00  70.85  140
 33  \w     49.00 119.00   0.50    0.09    --   50.00  55.00 101.63  140
 34  \w     50.00 120.00   0.50    0.09    --   50.00  53.00   4.66  140
 35  \w     51.00 121.00   0.50    0.09    --   51.49  55.00-159.74  140
 36  \w     53.00 122.00   0.50    0.09    --   51.49  48.00-123.01  138
 37  \w     51.00 121.00   0.50    0.09    --   51.49  55.00 -77.96  140
 38  \w     51.00 121.00   0.50    0.09    --   51.49  54.00-104.24  140
 39  \w     52.00 121.00   0.50    0.09    --   51.49  52.00  20.25  138
 40  \w     52.00 122.00   0.50    0.09    --   51.49  51.00 143.55  140
 41  \w     52.00 122.00   0.50    0.09    --   51.49  51.00  -2.31  140
 42  \w     52.00 121.00   0.50    0.09    --   51.49  52.00  29.45  138
 43  \w     52.00 121.00   0.50    0.09    --   51.49  52.00-123.24  138
 44  \w    -81.00 -55.00   0.50    0.09    --  -54.00 -55.00 123.35   52
 45  \w    -81.00 -55.00   0.50    0.09    --  -54.00 -55.00 -75.57   52
 46  \w    -82.00 -56.00   0.50    0.09    --  -54.00 -54.00 160.31   52
 47  \w    -81.00 -55.00   0.50    0.09    --  -54.00 -54.00 111.59   52
 48  \w    -78.00 -53.00   0.50    0.09    --  -54.00 -55.00-110.64   50
 49  \w    -78.00 -53.00   0.50    0.09    --  -54.00 -55.00 141.14   50
 50  \w    -80.00 -54.00   0.50    0.09    --  -54.00 -53.00 -13.31   52
 51  \w    -42.00  -6.00   0.50    0.09    --  -54.99  95.00 -22.00   72
 52  \w    -88.00 -62.00   0.50    0.09    --  -58.00 -47.00 -47.31   52
 53  \w    -84.00 -58.00   0.50    0.09    --  -58.00 -55.00 154.48   52
 54  \w    -84.00 -58.00   0.50    0.09    --  -58.00 -52.00-153.35   52
 55  \w    -85.00 -60.00   0.50    0.09    --  -58.00 -47.00-173.12   50
 56  \w    -85.00 -59.00   0.50    0.09    --  -58.00 -55.00 109.88   52
 57  \w    -84.00 -58.00   0.50    0.09    --  -58.00 -55.00  77.31   52
 58  \w    -83.00 -57.00   0.50    0.09    --  -58.00 -55.00  51.68   52
 59  \w    -89.00 -63.00   0.50    0.09    --  -62.00 -54.00 -84.41   52
 60  \w    -89.00 -63.00   0.50    0.09    --  -62.00 -55.00-113.37   52
 61  \w    -88.00 -62.00   0.50    0.09    --  -62.00 -52.00  26.15   52
 62  \w    -91.00 -65.00   0.50    0.09    --  -66.00 -55.00-133.88   52
 63  \w    -92.00 -66.00   0.50    0.09    --  -66.00 -51.00  95.08   52
 64  \w    -91.00 -66.00   0.50    0.09    --  -66.00 -54.00  15.82   50
 65  \w   -102.00 -76.00   0.50    0.09    --  -66.00 -48.00-164.41   52
 66  \w   -102.00 -71.00   0.50    0.09    --  -66.00 -46.00 119.18   62
 67  \w    -91.00 -65.00   0.50    0.09    --  -66.00 -55.00 109.43   52
 68  \w    -91.00 -66.00   0.50    0.09    --  -66.00 -54.00 -90.11   50
 69  \w    -95.00 -69.00   0.50    0.09    --  -66.00 -47.00-140.71   52
 70  \w    -94.00 -68.00   0.50    0.09    --  -66.00 -49.00 150.50   52
 71  \w    -95.00 -69.00   0.50    0.09    --  -66.00 -48.00  45.34   52
 72  \w    -91.00 -65.00   0.50    0.09    --  -66.00 -55.00 -38.88   52
 73  \w    -92.00 -66.00   0.50    0.09    --  -66.00 -55.00 -52.86   52
 74  \w    -95.00 -69.00   0.50    0.09    --  -70.00 -55.00-178.99   52
 75  \w    -96.00 -70.00   0.50    0.09    --  -70.00 -54.00 -13.81   52
 76  \w    -96.00 -70.00   0.50    0.09    --  -70.00 -54.00-173.13   52
 77  \w    -95.00 -69.00   0.50    0.09    --  -70.00 -55.00 -20.31   52
 78  \w    -98.00 -72.00   0.50    0.09    --  -70.00 -52.00  95.88   52
 79  \w    -96.00 -70.00   0.50    0.09    --  -70.00 -52.00 142.84   52
 80  \w    -97.00 -71.00   0.50    0.09    --  -70.00 -53.00 152.40   52
 81  \w    -96.00 -70.00   0.50    0.09    --  -70.00 -55.00 -62.99   52
 82  \w   -100.00 -74.00   0.50    0.09    --  -70.00 -45.00-134.36   52
 83  \w    -96.00 -70.00   0.50    0.09    --  -70.00 -54.00  76.74   52
 84  \w   -104.00 -78.00   0.50    0.09    --  -74.00 -52.00  40.92   52
 85  \w   -100.00 -74.00   0.50    0.09    --  -74.00 -55.00-147.92   52
 86  \w   -102.00 -76.00   0.50    0.09    --  -74.00 -51.00  72.90   52
 87  \w    -99.00 -74.00   0.50    0.09    --  -74.00 -53.00 139.84   50
 88  \w   -101.00 -75.00   0.50    0.09    --  -74.00 -51.00  55.02   52
 89  \w    -99.00 -74.00   0.50    0.09    --  -74.00 -53.00-138.42   50
 90  \w   -110.00 -84.00   0.50    0.09    --  -78.00 -45.00 -73.18   52
 91  \w   -105.00 -79.00   0.50    0.09    --  -78.00 -49.00 110.34   52
 92  \w   -106.00 -80.00   0.50    0.09    --  -78.00 -57.00 146.02   52
 93  \w   -105.00 -80.00   0.50    0.09    --  -78.00 -57.00   8.20   50
 94  \w   -104.00 -78.00   0.50    0.09    --  -78.00 -53.00-159.33   52
 95  \w   -108.00 -82.00   0.50    0.35    --  -82.00 -56.00-133.84   52
 96  \w   -107.00 -81.00   0.50    0.35    --  -82.00 -56.00-102.16   52
 97  \w   -106.00 -80.00   0.50    0.35    --  -82.00 -60.00 110.58   52
 98  \w   -105.00 -80.00   0.50    0.35    --  -82.00 -58.00 -83.67   50
 99  \w   -144.00-118.00   0.50    0.35    --  -82.00 -58.00 -83.67   52
100  \w   -106.00 -80.00   0.50    0.35    --  -82.00 -58.00  13.16   52
101  \w   -108.00 -82.00   0.50    0.35    --  -82.00 -53.00-179.99   52
102  \w   -108.00 -81.00   0.50    0.35    --  -82.00 -55.00  31.28   54
103  \w   -109.00 -82.00   0.50    0.35    --  -82.00 -57.00-118.18   54
104  \w   -106.00 -80.00   0.50    0.35    --  -82.00 -60.00 143.39   52
105  \w   -106.00 -80.00   0.50    0.35    --  -82.00 -61.00-106.48   52
106  \w   -107.00 -80.00   0.50    0.35    --  -82.00 -58.00-157.10   54
107  \w   -107.00 -80.00   0.50    0.35    --  -82.00 -60.00 -67.40   54
108  \w   -124.00 -80.00   0.50    0.35    --  -82.00 -59.00-162.47   88
109  \w   -109.00 -82.00   0.50    0.35    --  -82.00 -57.00 -61.23   54
110  \w   -109.00 -82.00   0.50    0.35    --  -82.00 -55.00 130.53   54
111  \w   -111.00 -84.00   0.50    0.35    --  -86.00 -59.00 178.46   54
112  \w   -110.00 -83.00   0.50    0.35    --  -86.00 -62.00 174.18   54
113  \w   -101.00 -61.00   0.50    0.35    --  -87.42 125.00   0.00   80
114  \w   -111.00 -85.00   0.50    0.35    --  -87.42 -61.00  60.00   52
115  \w   -115.00 -89.00   0.50    0.35    --  -87.42 -61.00  90.00   52
116  \w    -56.00 -30.00   0.50    0.35    --  -87.42 125.00   0.00   52
117  \w   -113.00 -87.00   0.50    0.35    --  -90.00 -61.00-169.03   52
118  \w   -114.00 -88.00   0.50    0.35    --  -90.00 -60.00 110.48   52
119  \w   -112.00 -86.00   0.50    0.35    --  -90.00 -63.00  -8.36   52
120  \w   -112.00 -86.00   0.50    0.35    --  -90.00 -63.00 -19.48   52
121  \w   -114.00 -87.00   0.50    0.35    --  -90.00 -63.00 -59.10   54
122  \w   -111.00 -86.00   0.50    0.35    --  -90.00 -64.00 -29.06   50
123  \w   -122.00 -86.00   0.50    0.35    --  -90.00 -64.00-131.25   72
124  \w   -112.00 -86.00   0.50    0.35    --  -90.00 -64.00 170.93   52
125  \w   -112.00 -86.00   0.50    0.35    --  -90.00 -64.00  97.90   52
126  \w   -114.00 -87.00   0.50    0.35    --  -90.00 -63.00  48.30   54
127  \w   -155.00-130.00   0.50    0.35    --  -90.00 -63.00  48.30   50
128  \w   -112.00 -86.00   0.50    0.35    --  -90.00 -64.00 -27.36   52
129  \w   -112.00 -86.00   0.50    0.35    --  -90.00 -64.00 -80.86   52
130  \w   -117.00 -91.00   0.50    0.35    --  -94.00 -62.00 -21.28   52
131  \w   -116.00 -90.00   0.50    0.35    --  -94.00 -63.00-126.35   52
132  \w   -116.00 -90.00   0.50    0.35    --  -94.00 -64.00 136.10   52
133  \w   -146.00 -89.00   0.50    0.35    --  -94.00 -67.00   4.92  114
134  \w   -121.00 -93.00   0.50    0.35    --  -95.50 -61.00 108.15   56
135  \w   -125.00 -95.00   0.50    0.35    --  -95.50 -60.00  57.16   60
136  \w    -93.00 -63.00   0.50    0.35    --  -95.50 101.00  58.51   60
137  \w   -156.00-126.00   0.50    0.35    --  -95.50 -60.00 138.51   60
138  \w   -117.00 -91.00   0.50    0.35    --  -95.50 -65.00  79.00   52
139  \w   -125.00 -91.00   0.50    0.35    --  -95.50 -65.00-143.20   68
140  \w   -119.00 -93.00   0.50    0.35    --  -95.50 -63.00-179.48   52
141  \w   -121.00 -91.00   0.50    0.35    --  -95.50 -64.00 -58.24   60
142  \w   -117.00 -91.00   0.50    0.35    --  -95.50 -64.00-122.65   52
143  \w   -118.00 -92.00   0.50    0.35    --  -95.50 -62.00 122.58   52
144  \w    -93.00 -47.00   0.50    0.35    --  -95.50  91.00 -75.08   92
145  \w    -93.00 -62.00   0.50    0.35    --  -95.50  98.00 -31.29   62
146  \w    -91.00 -36.00   0.50    0.35    --  -95.50 100.00 139.81  110
147  \w   -122.00 -96.00   0.50    0.35    --  -95.50 -56.00  33.83   52
148  \w   -115.00 -90.00   0.50    0.35    --  -95.50 -67.00-149.60   50
149  \w   -124.00 -94.00   0.50    0.35    --  -95.50 -61.00-177.95   60
150  \w   -123.00 -97.00   0.50    0.35    --  -95.50 -53.00-113.44   52
151  \w   -119.00 -93.00   0.50    0.35    --  -95.50 -61.00 -98.28   52
152  \w   -149.00-123.00   0.50    0.35    --  -95.50 -61.00  77.56   52
153  \w   -125.00 -96.00   0.50    0.35    --  -95.50 -53.00  35.70   58
154  \w   -118.00 -91.00   0.50    0.35    --  -95.50 -64.00 -30.49   54
155  \w   -120.00 -92.00   0.50    0.35    --  -95.50 -62.00 168.42   56
156  \w    -97.00 -35.00   0.50    0.35    --  -95.50 114.00-170.99  124
157  \w   -120.00 -93.00   0.50    0.35    --  -95.50 -62.00  89.93   54
158  \w   -116.00 -91.00   0.50    0.35    --  -95.50 -64.00-134.30   50
159  \w   -118.00 -93.00   0.50    0.35    --  -95.50 -69.00-119.73   50
160  \w   -149.00-123.00   0.50    0.35    --  -95.50 -62.00 168.42   52
161  \w    -97.00 -65.00   0.50    0.35    --  -95.50 115.00 158.68   64
162  \w   -132.00 -93.00   0.50    0.35    --  -95.50 -61.00-160.44   78
163  \w   -118.00 -93.00   0.50    0.35    --  -95.50 -61.00  77.56   50
164  \w   -127.00 -96.00   0.50    0.35    --  -95.50 -61.00  69.38   62
165  \w   -132.00 -93.00   0.50    0.35    --  -95.50 -61.00  26.13   78
166  \w   -122.00 -96.00   0.50    0.35    --  -95.50 -56.00 -85.14   52
167  \w   -160.00-134.00   0.50    0.35    --  -95.50 -61.00  26.13   52
168  \w   -125.00 -94.00   0.50    0.35    --  -95.50 -56.00 119.90   62
169  \w   -147.00 -93.00   0.50    0.35    --  -95.50 -65.00 -38.10  108
170  \w   -124.00 -92.00   0.50    0.35    --  -95.50 -62.00 143.54   64
171  \w   -120.00 -95.00   0.50    0.35    --  -95.50 -60.00  96.78   50
172  \w   -116.00 -91.00   0.50    0.35    --  -95.50 -64.00  65.56   50
173  \w   -117.00 -91.00   0.50    0.35    --  -95.50 -65.00-162.35   52
174  \w   -116.00 -91.00   0.50    0.35    --  -95.50 -64.00-118.39   50
175  \w   -118.00 -93.00   0.50    0.35    --  -95.50 -61.00   2.55   50
176  \w    -92.00 -66.00   0.50    0.35    --  -95.50  93.00 141.66   52
177  \w   -117.00 -90.00   0.50    0.35    --  -95.50 -68.00 -86.57   54
178  \w   -124.00 -93.00   0.50    0.35    --  -95.50 -61.00 159.04   62
179  \w    -93.00 -67.00   0.50    0.35    --  -95.50  98.00 -13.45   52
180  \w   -122.00 -95.00   0.50    0.35    --  -95.50 -60.00 138.51   54
181  \w   -119.00 -92.00   0.50    0.35    --  -95.50 -64.00-138.63   54
182  \w    -92.00 -66.00   0.50    0.35    --  -95.50  98.00  99.43   52
183  \w    -93.00 -66.00   0.50    0.35    --  -95.50  98.00   1.97   54
184  \w   -118.00 -92.00   0.50    0.35    --  -95.50 -66.00-145.70   52
185  \w   -117.00 -91.00   0.50    0.35    --  -95.50 -64.00  32.60   52
186  \w    118.00 153.00   0.50    0.35    --  102.65 125.00-150.00   70
187  \w    107.00 160.00   0.50    0.35    --  102.65  77.00 150.00  106
188  \w     55.00  81.00   0.50    0.35    --  102.65 -95.00 -90.00   52
189  \w    135.00 165.00   0.50    0.35    --  102.65  30.00 -60.00   60
190  \w     40.00  65.00   0.50    0.35    --  102.65 -95.00 150.00   50
191  \w     38.00  69.00   0.50    0.35    --  102.65-125.00   0.00   62
192  \w    106.00 160.00   0.50    0.35    --  102.65  77.00 -90.00  108
193  \w    119.00 145.00   0.50    0.35    --  102.65  77.00  30.00   52
194  \w    115.00 141.00   0.50    0.35    --  102.65  77.00 -60.00   52
195  \w     41.00  67.00   0.50    0.35    --  102.65-125.00  30.00   52
196  \w     40.00  70.00   0.50    0.35    --  102.65 -77.00  30.00   60
197  \w     56.00  91.00   0.50    0.35    --  102.65-125.00  90.00   70
198  \w     41.00  70.00   0.50    0.35    --  102.65 -77.00-120.00   58
199  \w     40.00  91.00   0.50    0.35    --  102.65-125.00 -30.00  102
200  \w    133.00 167.00   0.50    0.35    --  102.65  61.00  60.00   68
201  \w    115.00 155.00   0.50    0.35    --  102.65 125.00  90.00   80
202  \w    100.00 126.00   0.50    0.35    --  102.65  61.00  60.00   52
203  \w    105.00 131.00   0.50    0.35    --  102.65  61.00 -90.00   52
204  \w    130.00 159.00   0.50    0.35    --  102.65  61.00-120.00   58
205  \w    145.00 173.00   0.50    0.35    --  102.65  45.00-150.00   56
206  \w    107.00 142.00   0.50    0.35    --  102.65  45.00-150.00   70
207  \w    100.00 129.00   0.50    0.35    --  102.65  61.00 120.00   58
208  \w    101.00 127.00   0.50    0.35    --  102.65  61.00-120.00   52
209  \w     40.00  65.00   0.50    0.35    --  102.65 -77.00 120.00   50
210  \w     39.00  98.00   0.50    0.35    --  102.65-125.00 150.00  118
211  \w    106.00 157.00   0.50    0.35    --  102.65 125.00  30.00  102
212  \w    105.00 131.00   0.50    0.35    --  102.65  30.00 120.00   52
213  \w    118.00 155.00   0.50    0.35    --  102.65  30.00-120.00   74
214  \w     40.00  91.00   0.50    0.35    --  102.65 -95.00-180.00  102
215  \w    118.00 144.00   0.50    0.35    --  102.65  30.00-180.00   52
216  \w    124.00 150.00   0.50    0.35    --  102.65  45.00  60.00   52
217  \w    140.00 172.00   0.50    0.35    --  102.65  45.00  30.00   64
218  \w    109.00 135.00   0.50    0.35    --  102.65  45.00  30.00   52
219  \w    106.00 133.00   0.50    0.35    --  102.65  45.00 -30.00   54
220  \w    105.00 131.00   0.50    0.35    --  102.65  45.00-180.00   52
221  \w     51.00  77.00   0.50    0.35    --  102.65-125.00  60.00   52
222  \w     40.00  68.00   0.50    0.35    --  102.65-125.00 -60.00   56
223  \w     40.00  65.00   0.50    0.35    --  102.65 -77.00 150.00   50
224  \w     62.00  88.00   0.50    0.35    --  102.65 -95.00 120.00   52
225  \w    111.00 161.00   0.50    0.35    --  102.65  77.00 120.00  100
226  \w    100.00 142.00   0.50    0.35    --  102.65  61.00 150.00   84
227  \w    106.00 139.00   0.50    0.35    --  102.65  77.00  90.00   66
228  \w     63.00  89.00   0.50    0.35    --  102.65 -95.00  60.00   52
229  \w    143.00 168.00   0.50    0.35    --  102.65  61.00 -60.00   50
230  \w     48.00  90.00   0.50    0.35    --  102.65 -95.00-120.00   84
231  \w    114.00 147.00   0.50    0.35    --  102.65 125.00 120.00   66
232  \w    127.00 153.00   0.50    0.35    --  102.65 125.00 -60.00   52
233  \w    131.00 157.00   0.50    0.35    --  102.65 125.00-120.00   52
234  \w    101.00 126.00   0.50    0.35    --  102.65  61.00 -60.00   50
235  \w    114.00 139.00   0.50    0.35    --  102.65 125.00-180.00   50
236  \w    148.00 173.00   0.50    0.35    --  102.65  45.00  90.00   50
237  \w     51.00  92.00   0.50    0.35    --  102.65 -95.00  30.00   82
238  \w    106.00 144.00   0.50    0.35    --  102.65  45.00  90.00   76
239  \w     41.00  90.00   0.50    0.35    --  102.65 -95.00-150.00   98
240  \w     43.00  69.00   0.50    0.35    --  102.65 -77.00 -60.00   52
241  \w    111.00 138.00   0.50    0.35    --  102.65  45.00   0.00   54
242  \w     66.00  91.00   0.50    0.35    --  102.65 -95.00 -60.00   50
243  \w    103.00 147.00   0.50    0.35    --  102.65  61.00 -30.00   88
244  \w     39.00  71.00   0.50    0.35    --  102.65-125.00 120.00   64
245  \w     75.00 100.00   0.50    0.35    --  102.65-125.00-150.00   50
246  \w    103.00 136.00   0.50    0.35    --  102.65  61.00   0.00   66
247  \w     38.00  64.00   0.50    0.35    --  102.65-125.00-150.00   52
248  \w     73.00  99.00   0.50    0.35    --  102.65-125.00-180.00   52
249  \w    119.00 164.00   0.50    0.35    --  102.65  77.00   0.00   90
250  \w    107.00 156.00   0.50    0.35    --  102.65  77.00 -30.00   98
251  \w    108.00 173.00   0.50    0.35    --  102.65  45.00 -90.00  130
252  \w    136.00 169.00   0.50    0.35    --  102.65  61.00-180.00   66
253  \w    109.00 139.00   0.50    0.35    --  102.65  45.00-120.00   60
254  \w    132.00 162.00   0.50    0.35    --  102.65 125.00 -90.00   60
255  \w    100.00 131.00   0.50    0.35    --  102.65  61.00  30.00   62
256  \w     59.00  85.00   0.50    0.35    --  102.65 -95.00  90.00   52
257  \w    102.00 128.00   0.50    0.35    --  102.65  61.00-180.00   52
258  \w    118.00 144.00   0.50    0.35    --  102.65  15.00 150.00   52
;
_diffrn_measurement_device 'four-circle diffractometer'
_diffrn_measurement_device_type 'XtaLAB Synergy R, HyPix-Arc 100'
_diffrn_measurement_method '\w scans'
_diffrn_orient_matrix_type 'CrysAlisPro convention (1999,Acta A55,543-557)'
_diffrn_orient_matrix_UB_11 0.1164784000
_diffrn_orient_matrix_UB_12 -0.0958317000
_diffrn_orient_matrix_UB_13 0.0187505000
_diffrn_orient_matrix_UB_21 -0.0361726000
_diffrn_orient_matrix_UB_22 -0.0465915000
_diffrn_orient_matrix_UB_23 -0.0829604000
_diffrn_orient_matrix_UB_31 0.1541754000
_diffrn_orient_matrix_UB_32 0.0615416000
_diffrn_orient_matrix_UB_33 -0.0337026000
_diffrn_radiation_monochromator mirror
_diffrn_radiation_probe x-ray
_diffrn_radiation_type 'Cu K\a'
_diffrn_radiation_wavelength 1.54184
_diffrn_reflns_av_R_equivalents 0.0206
_diffrn_reflns_av_unetI/netI 0.0048
_diffrn_reflns_Laue_measured_fraction_full 0.9994
_diffrn_reflns_Laue_measured_fraction_max 0.9985
_diffrn_reflns_limit_h_max 9
_diffrn_reflns_limit_h_min -9
_diffrn_reflns_limit_k_max 15
_diffrn_reflns_limit_k_min -15
_diffrn_reflns_limit_l_max 21
_diffrn_reflns_limit_l_min -21
_diffrn_reflns_number 106605
_diffrn_reflns_point_group_measured_fraction_full 0.9997
_diffrn_reflns_point_group_measured_fraction_max 0.9969
_diffrn_reflns_theta_full 67.6840
_diffrn_reflns_theta_max 77.29
_diffrn_reflns_theta_min 4.40
_diffrn_source 'Rotating-anode X-ray tube'
_diffrn_source_current 30.0
_diffrn_source_type 'PhotonJet R (Cu) X-ray Source'
_diffrn_source_voltage 40.0
_exptl_absorpt_coefficient_mu 0.587
_exptl_absorpt_correction_T_max 0.94569
_exptl_absorpt_correction_T_min 0.94569
_exptl_absorpt_correction_type multi-scan
_exptl_absorpt_process_details
;
CrysAlisPro 1.171.43.144a (Rigaku Oxford Diffraction, 2024)
Spherical absorption correction
using equivalent radius and absorption coefficient.
Empirical absorption correction using spherical harmonics,
implemented in SCALE3 ABSPACK scaling algorithm.
;
_exptl_crystal_colour colourless
_exptl_crystal_colour_primary colourless
_exptl_crystal_density_diffrn 1.192
_exptl_crystal_description block
_exptl_crystal_F_000 641.955
_exptl_crystal_recrystallization_method 'Slow cooling in diethyl ether'
_exptl_crystal_size_max 0.18
_exptl_crystal_size_mid 0.11
_exptl_crystal_size_min 0.08
_exptl_crystal_size_rad 0.061
_refine_diff_density_max 0.0393
_refine_diff_density_min -0.0604
_refine_diff_density_rms 0.0110
_refine_ls_abs_structure_details 'Hooft, R.W.W., Straver, L.H., Spek, A.L. (2010). J. Appl. Cryst., 43, 665-668.'
_refine_ls_abs_structure_Flack 0.011(13)
_refine_ls_d_res_high 0.7903
_refine_ls_d_res_low 10.0468
_refine_ls_goodness_of_fit_ref 1.7886
_refine_ls_hydrogen_treatment refall
_refine_ls_matrix_type full
_refine_ls_number_constraints 0
_refine_ls_number_parameters 415
_refine_ls_number_reflns 3485
_refine_ls_number_restraints 0
_refine_ls_restrained_S_all 1.7886
_refine_ls_R_factor_all 0.0068
_refine_ls_R_factor_gt 0.0067
_refine_ls_shift/su_max 0.0005
_refine_ls_shift/su_mean 0.0002
_refine_ls_structure_factor_coef Fsqd
_refine_ls_weighting_details 'w=1/[\s^2^(Fo^2^)+(0.0061P)^2^] where P=(Fo^2^+2Fc^2^)/3'
_refine_ls_weighting_scheme calc
_refine_ls_wR_factor_gt 0.0161
_refine_ls_wR_factor_ref 0.0161
_reflns_Friedel_coverage 0.995
_reflns_limit_h_max 9
_reflns_limit_h_min -9
_reflns_limit_k_max 15
_reflns_limit_k_min -15
_reflns_limit_l_max 21
_reflns_limit_l_min -21
_reflns_number_gt 3473
_reflns_number_total 3485
_reflns_threshold_expression I>=2u(I)
_cod_data_source_file d6sc03052a2.cif
_cod_data_source_block SE25003
_cod_original_cell_volume 1652.106(9)
_cod_original_sg_symbol_Hall ' P 2ac 2ab'
_cod_database_code 1577243
_chemical_oxdiff_formula 'C20 H24 O2 '
_chemical_oxdiff_usercomment '@ 100 K JM-03-095'
_olex2_refinement_description
;
;
_olex2_refine_details
;
Refinement using NoSpherA2, an implementation of
NOn-SPHERical Atom-form-factors in Olex2.
Please cite:
F. Kleemiss et al. Chem. Sci. DOI 10.1039/D0SC05526C - 2021
NoSpherA2 implementation of HAR makes use of
tailor-made aspherical atomic form factors calculated
on-the-fly from a Hirshfeld-partitioned electron density (ED) - not from
spherical-atom form factors.

The ED is calculated from a gaussian basis set single determinant SCF
wavefunction - either Hartree-Fock or DFT using selected funtionals
- for a fragment of the crystal.
This fragment can be embedded in an electrostatic crystal field by employing cluster charges
or modelled using implicit solvation models, depending on the software used.
The following options were used:
   SOFTWARE:       ORCA 5.0
   PARTITIONING:   NoSpherA2
   INT ACCURACY:   Normal
   METHOD:         r2SCAN
   BASIS SET:      cc-pVTZ
   CHARGE:         0
   MULTIPLICITY:   1
   DATE:           2025-03-25_09-55-17
;
_olex2_diffrn_ambient_temperature_device 'Oxford Cryosystems Cryostream 1000'
_olex2_exptl_crystal_mounting_method 'The crystal was mounted on a MITIGEN holder in Paratone oil.'
_olex2_submission_original_sample_id JM-03-095
_olex2_submission_special_instructions 'No special instructions were received'
_oxdiff_exptl_absorpt_empirical_details
;
Empirical correction (ABSPACK) includes:
- Absorption correction using spherical harmonics
- Frame scaling
;
_oxdiff_exptl_absorpt_empirical_full_max 1.147
_oxdiff_exptl_absorpt_empirical_full_min 0.879

loop_
_space_group_symop_id
_space_group_symop_operation_xyz
1 x,y,z
2 x+1/2,-y+1/2,-z
3 -x,y+1/2,-z+1/2
4 -x+1/2,-y,z+1/2

loop_
_atom_site_label
_atom_site_type_symbol
_atom_site_fract_x
_atom_site_fract_y
_atom_site_fract_z
_atom_site_U_iso_or_equiv
_atom_site_adp_type
_atom_site_occupancy
_atom_site_refinement_flags_posn
O1 O 0.23921(2) 0.117342(15) 0.541728(10) 0.01711(4) Uani 1.000000 .
H1 H 0.2647(5) 0.1917(3) 0.5412(3) 0.0382(10) Uani 1.000000 .
O2 O -0.26545(2) 0.163232(13) 0.452394(11) 0.02229(4) Uani 1.000000 .
C1 C 0.07916(4) 0.168592(19) 0.393464(14) 0.01772(5) Uani 1.000000 .
H1a H 0.0483(5) 0.2476(3) 0.41863(19) 0.0337(9) Uani 1.000000 .
H1b H 0.2194(4) 0.1609(3) 0.3938(2) 0.0322(8) Uani 1.000000 .
C2 C 0.00704(3) 0.081652(18) 0.448980(13) 0.01435(5) Uani 1.000000 .
H2 H 0.0606(4) 0.0031(2) 0.43217(18) 0.0250(7) Uani 1.000000 .
C3 C 0.05905(3) 0.106409(17) 0.536197(13) 0.01425(5) Uani 1.000000 .
H3 H -0.0033(4) 0.1825(2) 0.55120(19) 0.0279(8) Uani 1.000000 .
C4 C 0.00336(4) 0.020227(19) 0.594598(14) 0.01743(5) Uani 1.000000 .
H4a H 0.0750(5) -0.0540(2) 0.57924(19) 0.0361(9) Uani 1.000000 .
H4b H -0.1332(5) 0.0025(3) 0.5863(2) 0.0374(9) Uani 1.000000 .
C5 C 0.03542(4) 0.049010(19) 0.681750(14) 0.01883(5) Uani 1.000000 .
H5 H 0.1724(5) 0.0672(3) 0.68753(19) 0.0333(8) Uani 1.000000 .
C6 C -0.00501(4) -0.04569(3) 0.735659(16) 0.02730(6) Uani 1.000000 .
H6a H 0.0694(7) -0.1166(3) 0.7179(2) 0.0565(12) Uani 1.000000 .
H6b H 0.0281(6) -0.0283(3) 0.7976(2) 0.0483(11) Uani 1.000000 .
H6c H -0.1410(6) -0.0646(4) 0.7339(2) 0.0597(13) Uani 1.000000 .
C7 C -0.06549(6) 0.14716(3) 0.706913(19) 0.03805(8) Uani 1.000000 .
H19a H -0.0293(8) 0.2187(3) 0.6739(3) 0.0727(17) Uani 1.000000 .
H19b H -0.0485(7) 0.1633(4) 0.7698(2) 0.0667(15) Uani 1.000000 .
H19c H -0.1982(8) 0.1327(4) 0.6972(3) 0.0707(14) Uani 1.000000 .
C8 C 0.01519(3) 0.164157(18) 0.308963(14) 0.01638(5) Uani 1.000000 .
C9 C -0.08200(4) 0.247887(19) 0.278202(14) 0.01981(5) Uani 1.000000 .
H8 H -0.1146(6) 0.3148(3) 0.3165(2) 0.0407(10) Uani 1.000000 .
C10 C -0.13823(4) 0.24648(2) 0.199675(15) 0.02142(5) Uani 1.000000 .
H9 H -0.2154(6) 0.3120(3) 0.1772(2) 0.0427(10) Uani 1.000000 .
C11 C -0.09721(3) 0.16106(2) 0.150388(15) 0.02116(5) Uani 1.000000 .
H20 H -0.1396(5) 0.1598(3) 0.0888(2) 0.0393(9) Uani 1.000000 .
C12 C -0.00076(4) 0.07659(2) 0.180354(15) 0.02261(6) Uani 1.000000 .
H10 H 0.0333(6) 0.0095(3) 0.1418(2) 0.0476(11) Uani 1.000000 .
C13 C 0.05394(4) 0.07810(2) 0.259139(14) 0.02051(5) Uani 1.000000 .
H11 H 0.1305(6) 0.0123(3) 0.2818(2) 0.0424(10) Uani 1.000000 .
C14 C -0.18657(3) 0.079321(17) 0.445869(12) 0.01470(5) Uani 1.000000 .
C15 C -0.28350(3) -0.022928(17) 0.439582(12) 0.01366(5) Uani 1.000000 .
C16 C -0.45822(3) -0.020181(18) 0.457504(13) 0.01619(5) Uani 1.000000 .
H18 H -0.5166(5) 0.0540(3) 0.4757(2) 0.0348(8) Uani 1.000000 .
C17 C -0.55523(4) -0.112813(19) 0.453478(14) 0.01840(5) Uani 1.000000 .
H17 H -0.6903(5) -0.1098(3) 0.4692(2) 0.0366(8) Uani 1.000000 .
C18 C -0.47984(3) -0.209072(19) 0.430660(14) 0.01857(5) Uani 1.000000 .
H16 H -0.5569(5) -0.2811(3) 0.4269(2) 0.0377(9) Uani 1.000000 .
C19 C -0.30688(3) -0.212215(19) 0.412151(14) 0.01850(5) Uani 1.000000 .
H15 H -0.2474(5) -0.2860(3) 0.3928(2) 0.0387(9) Uani 1.000000 .
C20 C -0.20852(3) -0.119509(18) 0.416946(13) 0.01653(5) Uani 1.000000 .
H14 H -0.0745(5) -0.1234(3) 0.4017(2) 0.0358(8) Uani 1.000000 .

loop_
_atom_site_aniso_label
_atom_site_aniso_U_11
_atom_site_aniso_U_22
_atom_site_aniso_U_33
_atom_site_aniso_U_12
_atom_site_aniso_U_13
_atom_site_aniso_U_23
O1 0.01599(9) 0.01551(8) 0.01983(8) 0.00009(7) -0.00035(7) 0.00026(6)
H1 0.034(3) 0.031(2) 0.050(3) -0.0078(19) 0.000(2) 0.001(2)
O2 0.01896(9) 0.01233(7) 0.03559(10) 0.00279(7) 0.00158(7) -0.00105(6)
C1 0.01975(14) 0.01722(11) 0.01619(11) -0.00312(10) 0.00010(10) 0.00186(9)
H1a 0.049(3) 0.0232(18) 0.0293(19) -0.0058(17) -0.0006(17) -0.0006(15)
H1b 0.022(2) 0.043(2) 0.032(2) -0.0029(17) -0.0013(17) 0.0091(16)
C2 0.01533(12) 0.01247(10) 0.01525(10) -0.00015(9) 0.00101(9) -0.00035(8)
H2 0.0272(19) 0.0231(17) 0.0247(18) 0.0022(15) 0.0020(15) -0.0048(13)
C3 0.01600(12) 0.01168(10) 0.01508(10) -0.00002(8) 0.00053(9) -0.00103(8)
H3 0.0293(18) 0.0229(17) 0.0315(19) 0.0036(15) 0.0018(16) -0.0027(14)
C4 0.02230(14) 0.01589(11) 0.01409(11) -0.00412(10) 0.00035(10) -0.00064(8)
H4a 0.063(3) 0.0157(17) 0.0298(19) 0.0060(18) 0.0082(19) -0.0006(14)
H4b 0.029(2) 0.057(2) 0.027(2) -0.0175(19) -0.0084(17) 0.0057(17)
C5 0.02066(15) 0.02150(11) 0.01433(10) -0.00233(10) -0.00100(9) -0.00152(8)
H5 0.026(2) 0.039(2) 0.0343(19) -0.0100(17) -0.0045(16) 0.0030(17)
C6 0.03050(17) 0.03490(16) 0.01651(13) -0.01106(13) -0.00168(12) 0.00504(11)
H6a 0.086(4) 0.043(2) 0.041(2) 0.001(3) 0.009(2) 0.004(2)
H6b 0.058(3) 0.066(3) 0.021(2) -0.011(2) -0.0047(19) 0.0058(18)
H6c 0.046(3) 0.088(3) 0.044(2) -0.034(3) -0.002(2) 0.019(2)
C7 0.0524(2) 0.04065(19) 0.02114(15) 0.01800(17) -0.00009(16) -0.00960(13)
H19a 0.137(5) 0.033(2) 0.049(3) 0.024(3) 0.004(3) 0.003(2)
H19b 0.100(4) 0.071(3) 0.029(2) 0.021(3) -0.000(2) -0.019(2)
H19c 0.061(4) 0.094(4) 0.057(3) 0.027(3) -0.000(3) -0.014(3)
C8 0.01745(12) 0.01632(10) 0.01537(10) -0.00035(9) 0.00154(9) 0.00141(8)
C9 0.02353(13) 0.01743(11) 0.01847(11) 0.00232(10) -0.00077(10) 0.00052(9)
H8 0.058(3) 0.033(2) 0.031(2) 0.014(2) -0.0080(19) -0.0057(17)
C10 0.02293(13) 0.02221(12) 0.01911(11) 0.00221(11) -0.00179(10) 0.00280(10)
H9 0.050(3) 0.040(2) 0.038(2) 0.015(2) -0.014(2) 0.0043(18)
C11 0.02109(13) 0.02622(11) 0.01618(11) -0.00130(10) 0.00088(10) 0.00104(9)
H20 0.048(3) 0.050(2) 0.0196(19) 0.0002(19) -0.0072(17) -0.0026(16)
C12 0.02646(14) 0.02471(12) 0.01667(11) 0.00306(10) 0.00234(10) -0.00213(10)
H10 0.066(3) 0.048(2) 0.029(2) 0.014(2) 0.004(2) -0.0109(18)
C13 0.02389(13) 0.02035(12) 0.01729(11) 0.00455(10) 0.00211(10) -0.00022(9)
H11 0.058(3) 0.035(2) 0.033(2) 0.022(2) -0.0043(19) -0.0004(17)
C14 0.01554(12) 0.01157(9) 0.01699(10) 0.00131(9) 0.00058(9) -0.00034(8)
C15 0.01401(11) 0.01255(10) 0.01443(10) 0.00066(8) 0.00014(8) -0.00034(7)
C16 0.01501(12) 0.01546(11) 0.01811(10) 0.00138(9) 0.00139(9) -0.00013(8)
H18 0.033(2) 0.0248(18) 0.046(2) 0.0055(16) 0.0033(18) -0.0040(17)
C17 0.01503(13) 0.01905(11) 0.02111(11) -0.00123(9) 0.00039(10) 0.00104(9)
H17 0.020(2) 0.036(2) 0.054(2) -0.0022(16) 0.0011(19) 0.0002(18)
C18 0.01850(13) 0.01608(11) 0.02115(11) -0.00301(10) -0.00193(10) 0.00020(9)
H16 0.033(2) 0.0273(19) 0.053(2) -0.0098(17) 0.0045(18) -0.0008(17)
C19 0.01891(13) 0.01371(11) 0.02288(11) -0.00018(10) -0.00119(10) -0.00318(9)
H15 0.036(2) 0.0243(18) 0.056(3) -0.0001(17) 0.0055(19) -0.0115(18)
C20 0.01559(13) 0.01370(10) 0.02031(11) 0.00099(9) 0.00015(9) -0.00324(8)
H14 0.021(2) 0.0286(18) 0.058(2) 0.0047(16) 0.0080(19) -0.0106(17)

loop_
_atom_type_symbol
_atom_type_scat_dispersion_real
_atom_type_scat_dispersion_imag
_atom_type_scat_source
_atom_type_scat_dispersion_source
C 0.01788 0.00908 'NoSpherA2: Chem.Sci. 2021, DOI:10.1039/D0SC05526C' 'Brennan, Cowan, Rev. Sci. Instrum., 1992, 63, 850'
H 0.00000 0.00000 'NoSpherA2: Chem.Sci. 2021, DOI:10.1039/D0SC05526C' 'Brennan, Cowan, Rev. Sci. Instrum., 1992, 63, 850'
O 0.04960 0.03234 'NoSpherA2: Chem.Sci. 2021, DOI:10.1039/D0SC05526C' 'Brennan, Cowan, Rev. Sci. Instrum., 1992, 63, 850'

loop_
_exptl_crystal_face_index_h
_exptl_crystal_face_index_k
_exptl_crystal_face_index_l
_exptl_crystal_face_perp_dist
4 -4 0 0.0785
-1 -7 5 0.0570
1 7 -5 0.0246
3 6 4 0.0349
0 -5 -8 0.0561
-4 -5 3 0.0782
0 5 8 0.0307
-4 4 1 0.0664
0 5 -9 0.0318
3 -3 8 0.0713

loop_
_geom_angle_atom_site_label_1
_geom_angle_atom_site_label_2
_geom_angle_atom_site_label_3
_geom_angle
_geom_angle_site_symmetry_1
_geom_angle_site_symmetry_3
_geom_angle_publ_flag
C3 O1 H1 107.6(2) . . ?
H1b C1 H1a 107.1(3) . . ?
C2 C1 H1a 108.65(17) . . ?
C2 C1 H1b 107.46(18) . . ?
C8 C1 H1a 108.81(17) . . ?
C8 C1 H1b 109.45(19) . . ?
C8 C1 C2 115.07(2) . . ?
H2 C2 C1 109.46(16) . . ?
C3 C2 C1 109.616(18) . . ?
C3 C2 H2 108.63(16) . . ?
C14 C2 C1 111.03(2) . . ?
C14 C2 H2 110.69(17) . . ?
C14 C2 C3 107.353(18) . . ?
C2 C3 O1 109.958(18) . . ?
H3 C3 O1 110.05(18) . . ?
H3 C3 C2 105.85(17) . . ?
C4 C3 O1 108.082(19) . . ?
C4 C3 C2 113.159(18) . . ?
C4 C3 H3 109.73(17) . . ?
H4a C4 C3 107.21(17) . . ?
H4b C4 C3 109.83(18) . . ?
H4b C4 H4a 106.9(3) . . ?
C5 C4 C3 113.88(2) . . ?
C5 C4 H4a 109.58(18) . . ?
C5 C4 H4b 109.17(18) . . ?
H5 C5 C4 107.04(17) . . ?
C6 C5 C4 110.67(2) . . ?
C6 C5 H5 108.10(17) . . ?
C7 C5 C4 111.81(2) . . ?
C7 C5 H5 108.34(18) . . ?
C7 C5 C6 110.72(3) . . ?
H6a C6 C5 110.7(2) . . ?
H6b C6 C5 111.2(2) . . ?
H6b C6 H6a 107.0(3) . . ?
H6c C6 C5 110.8(2) . . ?
H6c C6 H6a 109.5(4) . . ?
H6c C6 H6b 107.4(3) . . ?
H19a C7 C5 112.7(3) . . ?
H19b C7 C5 111.0(2) . . ?
H19b C7 H19a 108.2(4) . . ?
H19c C7 C5 109.0(3) . . ?
H19c C7 H19a 108.3(4) . . ?
H19c C7 H19b 107.5(4) . . ?
C9 C8 C1 120.23(2) . . ?
C13 C8 C1 121.43(2) . . ?
C13 C8 C9 118.32(2) . . ?
H8 C9 C8 119.11(19) . . ?
C10 C9 C8 121.01(2) . . ?
C10 C9 H8 119.88(19) . . ?
H9 C10 C9 119.7(2) . . ?
C11 C10 C9 120.17(2) . . ?
C11 C10 H9 120.1(2) . . ?
H20 C11 C10 120.6(2) . . ?
C12 C11 C10 119.49(2) . . ?
C12 C11 H20 119.92(19) . . ?
H10 C12 C11 119.9(2) . . ?
C13 C12 C11 120.05(2) . . ?
C13 C12 H10 120.0(2) . . ?
C12 C13 C8 120.96(2) . . ?
H11 C13 C8 119.50(18) . . ?
H11 C13 C12 119.52(18) . . ?
C2 C14 O2 119.02(2) . . ?
C15 C14 O2 119.05(2) . . ?
C15 C14 C2 121.841(19) . . ?
C16 C15 C14 117.43(2) . . ?
C20 C15 C14 123.20(2) . . ?
C20 C15 C16 119.37(2) . . ?
H18 C16 C15 119.7(2) . . ?
C17 C16 C15 120.24(2) . . ?
C17 C16 H18 120.0(2) . . ?
H17 C17 C16 119.37(17) . . ?
C18 C17 C16 120.18(2) . . ?
C18 C17 H17 120.43(17) . . ?
H16 C18 C17 119.81(19) . . ?
C19 C18 C17 119.89(2) . . ?
C19 C18 H16 120.30(19) . . ?
H15 C19 C18 120.67(19) . . ?
C20 C19 C18 120.11(2) . . ?
C20 C19 H15 119.21(19) . . ?
C19 C20 C15 120.20(2) . . ?
H14 C20 C15 120.81(17) . . ?
H14 C20 C19 118.97(17) . . ?

loop_
_geom_bond_atom_site_label_1
_geom_bond_atom_site_label_2
_geom_bond_distance
_geom_bond_site_symmetry_2
_geom_bond_publ_flag
O1 H1 0.952(4) . ?
O1 C3 1.4216(3) . ?
O2 C14 1.2238(3) . ?
C1 H1a 1.103(3) . ?
C1 H1b 1.103(3) . ?
C1 C2 1.5421(3) . ?
C1 C8 1.5097(3) . ?
C2 H2 1.106(3) . ?
C2 C3 1.5554(3) . ?
C2 C14 1.5185(3) . ?
C3 H3 1.099(3) . ?
C3 C4 1.5237(3) . ?
C4 H4a 1.116(3) . ?
C4 H4b 1.102(3) . ?
C4 C5 1.5319(3) . ?
C5 H5 1.102(4) . ?
C5 C6 1.5264(4) . ?
C5 C7 1.5215(4) . ?
C6 H6a 1.104(5) . ?
C6 H6b 1.096(3) . ?
C6 H6c 1.092(4) . ?
C7 H19a 1.092(5) . ?
C7 H19b 1.086(4) . ?
C7 H19c 1.069(6) . ?
C8 C9 1.3954(3) . ?
C8 C13 1.3989(3) . ?
C9 H8 1.088(3) . ?
C9 C10 1.3939(3) . ?
C10 H9 1.087(4) . ?
C10 C11 1.3913(4) . ?
C11 H20 1.089(3) . ?
C11 C12 1.3944(4) . ?
C12 H10 1.095(3) . ?
C12 C13 1.3943(4) . ?
C13 H11 1.088(3) . ?
C14 C15 1.4922(3) . ?
C15 C16 1.4026(3) . ?
C15 C20 1.3973(3) . ?
C16 H18 1.080(3) . ?
C16 C17 1.3883(3) . ?
C17 H17 1.092(4) . ?
C17 C18 1.3960(4) . ?
C18 H16 1.087(3) . ?
C18 C19 1.3914(4) . ?
C19 H15 1.085(3) . ?
C19 C20 1.3956(3) . ?
C20 H14 1.082(3) . ?

loop_
_geom_hbond_atom_site_label_D
_geom_hbond_atom_site_label_H
_geom_hbond_atom_site_label_A
_geom_hbond_distance_DH
_geom_hbond_distance_HA
_geom_hbond_distance_DA
_geom_hbond_angle_DHA
_geom_hbond_site_symmetry_A
O1 H1 O2 0.952(4) 1.835(4) 2.7490(3) 160.1(4) 2_556

loop_
_geom_torsion_atom_site_label_1
_geom_torsion_atom_site_label_2
_geom_torsion_atom_site_label_3
_geom_torsion_atom_site_label_4
_geom_torsion
_geom_torsion_site_symmetry_1
_geom_torsion_site_symmetry_2
_geom_torsion_site_symmetry_3
_geom_torsion_site_symmetry_4
_geom_torsion_publ_flag
O1 C3 C2 C1 -55.08(2) . . . . ?
O1 C3 C2 C14 -175.777(18) . . . . ?
O1 C3 C4 C5 64.52(2) . . . . ?
O2 C14 C2 C1 -48.54(2) . . . . ?
O2 C14 C2 C3 71.26(2) . . . . ?
O2 C14 C15 C16 -12.62(2) . . . . ?
O2 C14 C15 C20 167.36(2) . . . . ?
C1 C2 C3 C4 -176.04(2) . . . . ?
C1 C2 C14 C15 134.898(18) . . . . ?
C1 C8 C9 C10 178.26(2) . . . . ?
C1 C8 C13 C12 -177.72(2) . . . . ?
C2 C1 C8 C9 115.90(2) . . . . ?
C2 C1 C8 C13 -65.43(3) . . . . ?
C2 C3 C4 C5 -173.46(2) . . . . ?
C2 C14 C15 C16 163.94(2) . . . . ?
C2 C14 C15 C20 -16.08(2) . . . . ?
C3 C2 C1 C8 -170.736(19) . . . . ?
C3 C2 C14 C15 -105.301(18) . . . . ?
C3 C4 C5 C6 -173.69(3) . . . . ?
C3 C4 C5 C7 62.38(3) . . . . ?
C4 C3 C2 C14 63.26(2) . . . . ?
C8 C1 C2 C14 -52.29(2) . . . . ?
C8 C9 C10 C11 -0.29(3) . . . . ?
C8 C13 C12 C11 -0.74(3) . . . . ?
C9 C8 C13 C12 0.98(3) . . . . ?
C9 C10 C11 C12 0.54(3) . . . . ?
C10 C9 C8 C13 -0.46(3) . . . . ?
C10 C11 C12 C13 -0.03(3) . . . . ?
C14 C15 C16 C17 -179.42(2) . . . . ?
C14 C15 C20 C19 -179.89(2) . . . . ?
C15 C16 C17 C18 -0.74(3) . . . . ?
C15 C20 C19 C18 -0.63(3) . . . . ?
C16 C15 C20 C19 0.09(3) . . . . ?
C16 C17 C18 C19 0.20(3) . . . . ?
C17 C16 C15 C20 0.59(3) . . . . ?
C17 C18 C19 C20 0.48(3) . . . . ?

loop_
_exptl_oxdiff_crystal_face_indexfrac_h
_exptl_oxdiff_crystal_face_indexfrac_k
_exptl_oxdiff_crystal_face_indexfrac_l
_exptl_oxdiff_crystal_face_x
_exptl_oxdiff_crystal_face_y
_exptl_oxdiff_crystal_face_z
4.4670 -3.8748 0.4780 0.9006 -0.0207 0.4341
-0.6645 -7.2850 4.6217 0.7074 -0.0200 -0.7065
0.8375 7.2263 -4.6577 -0.6823 0.0194 0.7308
2.5521 6.4513 3.7580 -0.2505 -0.7047 0.6638
-0.2202 -5.3371 -8.2330 0.3314 0.9396 -0.0849
-3.9123 -4.7949 2.6676 0.0538 0.1436 -0.9882
0.3592 5.4612 8.0615 -0.3304 -0.9362 0.1198
-4.4452 3.9284 0.6050 -0.8829 -0.0724 -0.4640
-0.1691 4.8918 -8.7179 -0.6519 0.5014 0.5688
2.7818 -3.3362 7.9785 0.7933 -0.6071 -0.0453
